data_4066980
loop_
_publ_author_name
'Xu, Xiangya'
'Xu, Baochang'
'Li, Yongxin'
'Hong, Soon Hyeok'

_publ_section_title
;
 Abnormal N-Heterocyclic Carbene Promoted Suzuki&#x2212;Miyaura Coupling
 Reaction: A Comparative Study
;
_journal_issue 23
_journal_name_full Organometallics
_journal_page_first 6343
_journal_paper_doi 10.1021/om100746r
_journal_volume 29
_journal_year 2010
_chemical_formula_moiety 'C17 H18 Cl I2 N3 Pd'
_chemical_formula_sum 'C17 H18 Cl I2 N3 Pd'
_chemical_formula_weight 659.99
_chemical_name_systematic
; 
 ? 
;
_space_group_IT_number 14
_symmetry_cell_setting monoclinic
_symmetry_space_group_name_Hall '-P 2ybc'
_symmetry_space_group_name_H-M 'P 1 21/c 1'
_atom_sites_solution_hydrogens geom
_atom_sites_solution_primary direct
_atom_sites_solution_secondary difmap
_audit_creation_method SHELXL-97
_cell_angle_alpha 90.00
_cell_angle_beta 108.870(3)
_cell_angle_gamma 90.00
_cell_formula_units_Z 4
_cell_length_a 14.9614(9)
_cell_length_b 8.8691(6)
_cell_length_c 16.6518(11)
_cell_measurement_reflns_used 6361
_cell_measurement_temperature 103(2)
_cell_measurement_theta_max 30.66
_cell_measurement_theta_min 2.52
_cell_volume 2090.8(2)
_computing_cell_refinement 'Bruker SAINT'
_computing_data_collection 'Bruker APEX2'
_computing_data_reduction 'Bruker SAINT'
_computing_molecular_graphics 'Bruker SHELXTL'
_computing_publication_material 'Bruker SHELXTL'
_computing_structure_refinement 'SHELXL-97 (Sheldrick, 2008)'
_computing_structure_solution 'SHELXS-97 (Sheldrick, 2008)'
_diffrn_ambient_temperature 103(2)
_diffrn_measured_fraction_theta_full 0.989
_diffrn_measured_fraction_theta_max 0.989
_diffrn_measurement_device_type 'Bruker APEX-II CCD'
_diffrn_measurement_method '\f and \w scans'
_diffrn_radiation_monochromator graphite
_diffrn_radiation_source 'fine-focus sealed tube'
_diffrn_radiation_type MoK\a
_diffrn_radiation_wavelength 0.71073
_diffrn_reflns_av_R_equivalents 0.0438
_diffrn_reflns_av_sigmaI/netI 0.0486
_diffrn_reflns_limit_h_max 18
_diffrn_reflns_limit_h_min -19
_diffrn_reflns_limit_k_max 11
_diffrn_reflns_limit_k_min -8
_diffrn_reflns_limit_l_max 21
_diffrn_reflns_limit_l_min -20
_diffrn_reflns_number 16087
_diffrn_reflns_theta_full 27.00
_diffrn_reflns_theta_max 27.00
_diffrn_reflns_theta_min 2.52
_exptl_absorpt_coefficient_mu 3.972
_exptl_absorpt_correction_T_max 0.3820
_exptl_absorpt_correction_T_min 0.2995
_exptl_absorpt_correction_type multi-scan
_exptl_absorpt_process_details sadabs
_exptl_crystal_colour yellow
_exptl_crystal_density_diffrn 2.097
_exptl_crystal_density_method 'not measured'
_exptl_crystal_description prism
_exptl_crystal_F_000 1240
_exptl_crystal_size_max 0.40
_exptl_crystal_size_mid 0.32
_exptl_crystal_size_min 0.30
_refine_diff_density_max 8.016
_refine_diff_density_min -2.005
_refine_diff_density_rms 0.327
_refine_ls_extinction_method none
_refine_ls_goodness_of_fit_ref 1.124
_refine_ls_hydrogen_treatment constr
_refine_ls_matrix_type full
_refine_ls_number_parameters 219
_refine_ls_number_reflns 4511
_refine_ls_number_restraints 0
_refine_ls_restrained_S_all 1.124
_refine_ls_R_factor_all 0.0835
_refine_ls_R_factor_gt 0.0702
_refine_ls_shift/su_max 0.000
_refine_ls_shift/su_mean 0.000
_refine_ls_structure_factor_coef Fsqd
_refine_ls_weighting_details 'calc w=1/[\s^2^(Fo^2^)+(0.0704P)^2^+66.0425P] where P=(Fo^2^+2Fc^2^)/3'
_refine_ls_weighting_scheme calc
_refine_ls_wR_factor_gt 0.1708
_refine_ls_wR_factor_ref 0.1807
_reflns_number_gt 3792
_reflns_number_total 4511
_reflns_threshold_expression >2sigma(I)
_cod_data_source_file om100746r_si_001.cif
_cod_data_source_block compound10
_cod_depositor_comments
;
The following automatic conversions were performed:

'_symmetry_cell_setting' value 'Monoclinic' changed to 'monoclinic'
according to /home/saulius/struct/CIF-dictionaries/cif_core.dic
dictionary named 'cif_core.dic' version 2.4.1 from 2010-06-29.

Automatic conversion script
Id: cif_fix_values 1715 2011-07-08 13:25:40Z adriana 
;
_cod_original_sg_symbol_H-M P2(1)/c
_cod_database_code 4066980

loop_
_symmetry_equiv_pos_as_xyz
'x, y, z'
'-x, y+1/2, -z+1/2'
'-x, -y, -z'
'x, -y-1/2, z-1/2'

loop_
_atom_site_label
_atom_site_type_symbol
_atom_site_fract_x
_atom_site_fract_y
_atom_site_fract_z
_atom_site_U_iso_or_equiv
_atom_site_adp_type
_atom_site_occupancy
_atom_site_symmetry_multiplicity
_atom_site_calc_flag
_atom_site_refinement_flags
Pd1 Pd 0.23500(5) 0.20695(9) 0.00528(5) 0.0117(2) Uani 1 1 d .
C1 C 0.1128(7) 0.4700(14) -0.0775(7) 0.019(2) Uani 1 1 d .
H1 H 0.1116 0.4172 -0.1274 0.022 Uiso 1 1 calc R
C2 C 0.0613(8) 0.6004(14) -0.0840(7) 0.023(2) Uani 1 1 d .
C3 C 0.0638(9) 0.6803(14) -0.0119(8) 0.024(3) Uani 1 1 d .
H3 H 0.0294 0.7715 -0.0155 0.029 Uiso 1 1 calc R
C4 C 0.1182(8) 0.6227(13) 0.0657(8) 0.022(2) Uani 1 1 d .
H4 H 0.1217 0.6741 0.1167 0.026 Uiso 1 1 calc R
C5 C 0.1676(8) 0.4894(13) 0.0686(8) 0.020(2) Uani 1 1 d .
H5 H 0.2043 0.4496 0.1221 0.024 Uiso 1 1 calc R
C6 C 0.2978(8) 0.0098(12) 0.0170(7) 0.017(2) Uani 1 1 d .
C7 C 0.3620(9) -0.2073(14) -0.0056(8) 0.028(3) Uani 1 1 d .
H7 H 0.3858 -0.2840 -0.0330 0.033 Uiso 1 1 calc R
C8 C 0.3601(8) -0.2097(13) 0.0733(7) 0.019(2) Uani 1 1 d .
H8 H 0.3821 -0.2892 0.1130 0.023 Uiso 1 1 calc R
C9 C 0.3147(9) -0.0140(15) -0.1257(7) 0.026(3) Uani 1 1 d .
H9 H 0.2719 0.0756 -0.1374 0.031 Uiso 1 1 calc R
C10 C 0.4085(10) 0.035(2) -0.1304(10) 0.043(4) Uani 1 1 d .
H10A H 0.4435 0.0879 -0.0779 0.065 Uiso 1 1 calc R
H10B H 0.3989 0.1035 -0.1787 0.065 Uiso 1 1 calc R
H10C H 0.4444 -0.0531 -0.1376 0.065 Uiso 1 1 calc R
C11 C 0.2681(13) -0.1376(18) -0.1914(8) 0.044(4) Uani 1 1 d .
H11A H 0.3100 -0.2252 -0.1823 0.065 Uiso 1 1 calc R
H11B H 0.2567 -0.0981 -0.2488 0.065 Uiso 1 1 calc R
H11C H 0.2079 -0.1676 -0.1846 0.065 Uiso 1 1 calc R
C12 C 0.3067(8) -0.0308(13) 0.1659(7) 0.017(2) Uani 1 1 d .
C13 C 0.3843(8) -0.0154(15) 0.2389(8) 0.023(2) Uani 1 1 d .
H13 H 0.4457 -0.0417 0.2384 0.028 Uiso 1 1 calc R
C14 C 0.3714(9) 0.0384(15) 0.3122(8) 0.027(3) Uani 1 1 d .
H14 H 0.4245 0.0530 0.3616 0.032 Uiso 1 1 calc R
C15 C 0.2813(9) 0.0715(14) 0.3142(7) 0.024(3) Uani 1 1 d .
H15 H 0.2723 0.1069 0.3648 0.029 Uiso 1 1 calc R
C16 C 0.2043(9) 0.0517(16) 0.2403(8) 0.029(3) Uani 1 1 d .
H16 H 0.1427 0.0739 0.2415 0.034 Uiso 1 1 calc R
C17 C 0.2151(8) 0.0013(14) 0.1667(7) 0.022(2) Uani 1 1 d .
H17 H 0.1619 -0.0118 0.1172 0.026 Uiso 1 1 calc R
Cl1 Cl -0.0065(3) 0.6599(4) -0.1837(2) 0.0391(8) Uani 1 1 d .
I1 I 0.08113(5) 0.07460(9) -0.08838(5) 0.0212(2) Uani 1 1 d .
I2 I 0.39739(5) 0.33031(9) 0.08472(5) 0.0233(2) Uani 1 1 d .
N1 N 0.1647(6) 0.4166(10) -0.0016(5) 0.0136(17) Uani 1 1 d .
N2 N 0.3226(6) -0.0720(10) -0.0405(6) 0.0161(19) Uani 1 1 d .
N3 N 0.3201(6) -0.0753(10) 0.0878(6) 0.0161(18) Uani 1 1 d .

loop_
_atom_site_aniso_label
_atom_site_aniso_U_11
_atom_site_aniso_U_22
_atom_site_aniso_U_33
_atom_site_aniso_U_23
_atom_site_aniso_U_13
_atom_site_aniso_U_12
Pd1 0.0133(4) 0.0104(4) 0.0113(4) 0.0008(3) 0.0039(3) 0.0036(3)
C1 0.017(5) 0.025(6) 0.012(5) 0.004(4) 0.003(4) 0.008(4)
C2 0.024(6) 0.019(6) 0.020(6) 0.001(5) 0.000(5) 0.008(5)
C3 0.029(6) 0.014(6) 0.036(7) 0.006(5) 0.019(5) 0.005(5)
C4 0.029(6) 0.013(5) 0.024(6) -0.005(5) 0.010(5) 0.002(4)
C5 0.019(5) 0.018(6) 0.024(6) -0.003(5) 0.007(5) 0.004(4)
C6 0.027(6) 0.012(5) 0.011(5) -0.005(4) 0.005(4) -0.005(4)
C7 0.040(7) 0.016(6) 0.028(6) 0.004(5) 0.012(5) 0.011(5)
C8 0.023(6) 0.012(5) 0.022(6) 0.003(4) 0.007(5) 0.004(4)
C9 0.031(6) 0.032(7) 0.015(5) 0.002(5) 0.009(5) 0.014(5)
C10 0.044(8) 0.058(10) 0.038(8) 0.033(8) 0.029(7) 0.023(7)
C11 0.080(12) 0.035(8) 0.011(6) -0.005(6) 0.008(7) 0.004(8)
C12 0.023(5) 0.015(5) 0.012(5) 0.004(4) 0.002(4) 0.005(4)
C13 0.014(5) 0.029(7) 0.024(6) 0.002(5) 0.004(4) 0.004(4)
C14 0.026(6) 0.027(7) 0.027(6) -0.002(5) 0.009(5) -0.006(5)
C15 0.035(7) 0.026(7) 0.015(5) 0.002(5) 0.012(5) 0.001(5)
C16 0.032(7) 0.033(7) 0.023(6) 0.006(5) 0.012(5) 0.006(5)
C17 0.020(5) 0.024(6) 0.018(5) 0.006(5) 0.002(4) 0.003(4)
Cl1 0.052(2) 0.0339(18) 0.0230(15) 0.0110(14) 0.0003(14) 0.0207(15)
I1 0.0196(4) 0.0210(4) 0.0209(4) -0.0035(3) 0.0038(3) -0.0004(3)
I2 0.0160(4) 0.0174(4) 0.0323(4) -0.0012(3) 0.0020(3) 0.0003(3)
N1 0.015(4) 0.014(4) 0.012(4) 0.002(3) 0.005(3) 0.004(3)
N2 0.020(4) 0.015(5) 0.013(4) -0.005(4) 0.005(4) 0.008(3)
N3 0.020(4) 0.015(5) 0.016(4) 0.001(4) 0.010(4) 0.007(3)

loop_
_atom_type_symbol
_atom_type_description
_atom_type_scat_dispersion_real
_atom_type_scat_dispersion_imag
_atom_type_scat_source
C C 0.0033 0.0016 'International Tables Vol C Tables 4.2.6.8 and 6.1.1.4'
H H 0.0000 0.0000 'International Tables Vol C Tables 4.2.6.8 and 6.1.1.4'
N N 0.0061 0.0033 'International Tables Vol C Tables 4.2.6.8 and 6.1.1.4'
Cl Cl 0.1484 0.1585 'International Tables Vol C Tables 4.2.6.8 and 6.1.1.4'
Pd Pd -0.9988 1.0072 'International Tables Vol C Tables 4.2.6.8 and 6.1.1.4'
I I -0.4742 1.8119 'International Tables Vol C Tables 4.2.6.8 and 6.1.1.4'

loop_
_geom_angle_atom_site_label_1
_geom_angle_atom_site_label_2
_geom_angle_atom_site_label_3
_geom_angle
C6 Pd1 N1 176.8(4)
C6 Pd1 I2 89.2(3)
N1 Pd1 I2 91.4(2)
C6 Pd1 I1 87.7(3)
N1 Pd1 I1 92.1(2)
I2 Pd1 I1 173.10(4)
N1 C1 C2 120.8(10)
N1 C1 H1 119.6
C2 C1 H1 119.6
C1 C2 C3 120.3(11)
C1 C2 Cl1 118.3(9)
C3 C2 Cl1 121.4(9)
C4 C3 C2 117.6(11)
C4 C3 H3 121.2
C2 C3 H3 121.2
C3 C4 C5 119.6(11)
C3 C4 H4 120.2
C5 C4 H4 120.2
N1 C5 C4 121.3(11)
N1 C5 H5 119.3
C4 C5 H5 119.3
N2 C6 N3 105.9(9)
N2 C6 Pd1 129.9(8)
N3 C6 Pd1 124.1(8)
C8 C7 N2 106.8(10)
C8 C7 H7 126.6
N2 C7 H7 126.6
C7 C8 N3 107.9(10)
C7 C8 H8 126.0
N3 C8 H8 126.0
N2 C9 C10 111.6(10)
N2 C9 C11 108.0(11)
C10 C9 C11 112.8(12)
N2 C9 H9 108.1
C10 C9 H9 108.1
C11 C9 H9 108.1
C9 C10 H10A 109.5
C9 C10 H10B 109.5
H10A C10 H10B 109.5
C9 C10 H10C 109.5
H10A C10 H10C 109.5
H10B C10 H10C 109.5
C9 C11 H11A 109.5
C9 C11 H11B 109.5
H11A C11 H11B 109.5
C9 C11 H11C 109.5
H11A C11 H11C 109.5
H11B C11 H11C 109.5
C13 C12 C17 120.9(11)
C13 C12 N3 119.8(10)
C17 C12 N3 119.3(10)
C14 C13 C12 119.4(11)
C14 C13 H13 120.3
C12 C13 H13 120.3
C13 C14 C15 120.5(11)
C13 C14 H14 119.7
C15 C14 H14 119.7
C14 C15 C16 118.8(11)
C14 C15 H15 120.6
C16 C15 H15 120.6
C17 C16 C15 122.0(12)
C17 C16 H16 119.0
C15 C16 H16 119.0
C16 C17 C12 118.4(11)
C16 C17 H17 120.8
C12 C17 H17 120.8
C5 N1 C1 120.3(10)
C5 N1 Pd1 120.4(7)
C1 N1 Pd1 119.2(7)
C6 N2 C7 110.3(10)
C6 N2 C9 122.7(9)
C7 N2 C9 126.7(10)
C6 N3 C8 109.1(9)
C6 N3 C12 124.9(9)
C8 N3 C12 126.0(9)

loop_
_geom_bond_atom_site_label_1
_geom_bond_atom_site_label_2
_geom_bond_distance
Pd1 C6 1.965(11)
Pd1 N1 2.121(9)
Pd1 I2 2.6021(10)
Pd1 I1 2.6053(10)
C1 N1 1.338(13)
C1 C2 1.375(16)
C1 H1 0.9500
C2 C3 1.384(17)
C2 Cl1 1.724(12)
C3 C4 1.383(17)
C3 H3 0.9500
C4 C5 1.386(16)
C4 H4 0.9500
C5 N1 1.324(14)
C5 H5 0.9500
C6 N2 1.346(14)
C6 N3 1.347(14)
C7 C8 1.324(17)
C7 N2 1.379(15)
C7 H7 0.9500
C8 N3 1.389(14)
C8 H8 0.9500
C9 N2 1.477(15)
C9 C10 1.495(19)
C9 C11 1.546(19)
C9 H9 1.0000
C10 H10A 0.9800
C10 H10B 0.9800
C10 H10C 0.9800
C11 H11A 0.9800
C11 H11B 0.9800
C11 H11C 0.9800
C12 C13 1.391(15)
C12 C17 1.404(16)
C12 N3 1.434(14)
C13 C14 1.381(18)
C13 H13 0.9500
C14 C15 1.389(18)
C14 H14 0.9500
C15 C16 1.397(18)
C15 H15 0.9500
C16 C17 1.362(17)
C16 H16 0.9500
C17 H17 0.9500
